data_4505919
loop_
_publ_author_name
'Kan, Wei-Qiu'
'Liu, Bo'
'Yang, Jin'
'Liu, Ying-Ying'
'Ma, Jian-Fang'

_publ_section_title
;
 A Series of Highly Connected Metal--Organic Frameworks Based on
 Triangular Ligands and d10Metals: Syntheses, Structures,
 Photoluminescence, and Photocatalysis
;
_journal_issue 5
_journal_name_full 'Crystal Growth &amp; Design'
_journal_page_first 2288
_journal_paper_doi 10.1021/cg2015644
_journal_volume 12
_journal_year 2012
_chemical_formula_moiety 'C47 H31 Cd3 N8 Na O15, (H2 O)'
_chemical_formula_sum 'C47 H33 Cd3 N8 Na O16'
_chemical_formula_weight 1326.00
_chemical_name_systematic
;
 ?
;
_space_group_IT_number 2
_symmetry_cell_setting triclinic
_symmetry_space_group_name_Hall '-P 1'
_symmetry_space_group_name_H-M 'P -1'
_atom_sites_solution_hydrogens geom
_atom_sites_solution_primary direct
_atom_sites_solution_secondary difmap
_audit_creation_method SHELXL-97
_cell_angle_alpha 91.537(5)
_cell_angle_beta 100.822(5)
_cell_angle_gamma 106.832(5)
_cell_formula_units_Z 2
_cell_length_a 9.978(5)
_cell_length_b 15.705(5)
_cell_length_c 16.400(5)
_cell_measurement_reflns_used 4829
_cell_measurement_temperature 293(2)
_cell_measurement_theta_max 29.1940
_cell_measurement_theta_min 2.7688
_cell_volume 2407.1(16)
_computing_cell_refinement CrysAlis
_computing_data_collection CrysAlis
_computing_data_reduction CrysAlis
_computing_structure_refinement 'SHELXL-97 (Sheldrick, 2008)'
_computing_structure_solution 'SHELXL-97 (Sheldrick, 2008)'
_diffrn_ambient_temperature 293(2)
_diffrn_detector_area_resol_mean 10.0
_diffrn_measured_fraction_theta_full 0.978
_diffrn_measured_fraction_theta_max 0.978
_diffrn_measurement_device_type 'Oxford Diffraction Gemini R Ultra'
_diffrn_measurement_method '\w scan'
_diffrn_radiation_monochromator graphite
_diffrn_radiation_source 'fine-focus sealed tube'
_diffrn_radiation_type MoK\a
_diffrn_radiation_wavelength 0.71069
_diffrn_reflns_av_R_equivalents 0.0486
_diffrn_reflns_av_sigmaI/netI 0.0968
_diffrn_reflns_limit_h_max 11
_diffrn_reflns_limit_h_min -12
_diffrn_reflns_limit_k_max 18
_diffrn_reflns_limit_k_min -15
_diffrn_reflns_limit_l_max 19
_diffrn_reflns_limit_l_min -19
_diffrn_reflns_number 15213
_diffrn_reflns_theta_full 25.35
_diffrn_reflns_theta_max 25.35
_diffrn_reflns_theta_min 2.90
_exptl_absorpt_coefficient_mu 1.404
_exptl_absorpt_correction_T_max 1.00000
_exptl_absorpt_correction_T_min 0.92748
_exptl_absorpt_correction_type multi-scan
_exptl_absorpt_process_details
;
CrysAlis (Oxford Diffraction, 2006)
;
_exptl_crystal_colour colorless
_exptl_crystal_density_diffrn 1.830
_exptl_crystal_density_method 'not measured'
_exptl_crystal_description block
_exptl_crystal_F_000 1308
_exptl_crystal_size_max 0.24
_exptl_crystal_size_mid 0.22
_exptl_crystal_size_min 0.20
_refine_diff_density_max 1.084
_refine_diff_density_min -0.999
_refine_diff_density_rms 0.120
_refine_ls_extinction_method none
_refine_ls_goodness_of_fit_ref 1.022
_refine_ls_hydrogen_treatment constr
_refine_ls_matrix_type full
_refine_ls_number_parameters 676
_refine_ls_number_reflns 8600
_refine_ls_number_restraints 61
_refine_ls_restrained_S_all 1.041
_refine_ls_R_factor_all 0.0996
_refine_ls_R_factor_gt 0.0589
_refine_ls_shift/su_max 0.007
_refine_ls_shift/su_mean 0.001
_refine_ls_structure_factor_coef Fsqd
_refine_ls_weighting_details 'calc w=1/[\s^2^(Fo^2^)+(0.0403P)^2^+0.0000P] where P=(Fo^2^+2Fc^2^)/3'
_refine_ls_weighting_scheme calc
_refine_ls_wR_factor_gt 0.1032
_refine_ls_wR_factor_ref 0.1207
_reflns_number_gt 5828
_reflns_number_total 8600
_reflns_threshold_expression >2\s(I)
_cod_data_source_file cg2015644_si_002.cif
_cod_data_source_block compound-2
_cod_original_sg_symbol_Hall '-p 1'
_cod_original_sg_symbol_H-M p-1
_cod_database_code 4505919

loop_
_symmetry_equiv_pos_as_xyz
'x, y, z'
'-x, -y, -z'

loop_
_atom_site_label
_atom_site_type_symbol
_atom_site_fract_x
_atom_site_fract_y
_atom_site_fract_z
_atom_site_U_iso_or_equiv
_atom_site_adp_type
_atom_site_occupancy
_atom_site_symmetry_multiplicity
_atom_site_calc_flag
_atom_site_refinement_flags
Cd1 Cd -0.22507(5) 0.03419(3) 0.39927(3) 0.03899(17) Uani 1 1 d .
Cd2 Cd -0.17026(5) 0.20752(3) 0.27579(3) 0.03453(16) Uani 1 1 d .
Cd3 Cd 0.70621(6) 0.02166(3) 0.13221(3) 0.03833(17) Uani 1 1 d .
Na1 Na -0.5392(3) -0.0465(2) 0.25840(19) 0.0513(8) Uani 1 1 d .
C1 C 0.0765(9) 0.6080(5) 0.8069(6) 0.058(2) Uani 1 1 d .
H1 H 0.0691 0.6483 0.8471 0.069 Uiso 1 1 calc R
C2 C 0.0462(9) 0.5206(5) 0.8219(5) 0.054(2) Uani 1 1 d .
H2 H 0.0189 0.5026 0.8714 0.064 Uiso 1 1 calc R
C3 C 0.0557(7) 0.4586(5) 0.7643(4) 0.0392(18) Uani 1 1 d .
C4 C 0.0993(9) 0.4901(5) 0.6926(5) 0.054(2) Uani 1 1 d .
H4 H 0.1091 0.4514 0.6517 0.065 Uiso 1 1 calc R
C5 C 0.1282(9) 0.5811(5) 0.6832(5) 0.053(2) Uani 1 1 d .
H5 H 0.1578 0.6016 0.6349 0.064 Uiso 1 1 calc R
C6 C 0.0245(7) 0.3635(5) 0.7792(4) 0.0367(18) Uani 1 1 d .
C7 C 0.0091(7) 0.1427(4) 0.7360(4) 0.0358(17) Uani 1 1 d .
H7A H 0.1026 0.1483 0.7240 0.043 Uiso 1 1 calc R
H7B H -0.0100 0.0971 0.7746 0.043 Uiso 1 1 calc R
C8 C -0.0788(7) 0.1086(4) 0.5836(5) 0.0365(18) Uani 1 1 d .
H8 H 0.0096 0.1219 0.5682 0.044 Uiso 1 1 calc R
C9 C -0.2969(7) 0.0704(5) 0.5825(5) 0.0346(17) Uani 1 1 d .
H9 H -0.3953 0.0503 0.5625 0.042 Uiso 1 1 calc R
C10 C -0.0462(7) 0.2465(4) 0.8382(4) 0.0359(17) Uani 1 1 d .
C11 C -0.1113(7) 0.1838(5) 0.8956(4) 0.0362(17) Uani 1 1 d .
C12 C -0.0660(9) 0.1134(5) 0.9264(5) 0.053(2) Uani 1 1 d .
H12 H 0.0101 0.1000 0.9096 0.064 Uiso 1 1 calc R
C13 C -0.1353(9) 0.0634(5) 0.9827(5) 0.050(2) Uani 1 1 d .
H13 H -0.1065 0.0148 1.0011 0.060 Uiso 1 1 calc R
C14 C -0.2864(9) 0.1470(6) 0.9815(5) 0.055(2) Uani 1 1 d .
H14 H -0.3624 0.1583 1.0003 0.066 Uiso 1 1 calc R
C15 C -0.2275(9) 0.1995(6) 0.9237(5) 0.053(2) Uani 1 1 d .
H15 H -0.2640 0.2447 0.9035 0.063 Uiso 1 1 calc R
C16 C -0.3590(7) -0.1449(4) 0.3886(4) 0.0328(17) Uani 1 1 d .
C17 C -0.4365(6) -0.2432(4) 0.3880(4) 0.0324(16) Uani 1 1 d .
C18 C -0.5829(7) -0.2693(5) 0.3861(5) 0.0526(13) Uani 1 1 d U
H18 H -0.6320 -0.2272 0.3856 0.063 Uiso 1 1 calc R
C19 C -0.6542(8) -0.3598(5) 0.3850(6) 0.0529(12) Uani 1 1 d U
H19 H -0.7523 -0.3779 0.3829 0.063 Uiso 1 1 calc R
C20 C -0.5845(7) -0.4225(5) 0.3869(6) 0.0523(12) Uani 1 1 d U
C21 C -0.4383(7) -0.3954(5) 0.3898(5) 0.0527(13) Uani 1 1 d U
H21 H -0.3891 -0.4375 0.3906 0.063 Uiso 1 1 calc R
C22 C -0.3656(8) -0.3051(5) 0.3915(6) 0.054(2) Uani 1 1 d .
H22 H -0.2672 -0.2870 0.3950 0.065 Uiso 1 1 calc R
C23 C -0.6662(9) -0.5197(5) 0.3891(7) 0.0674(13) Uani 1 1 d U
H23A H -0.6973 -0.5292 0.4416 0.081 Uiso 1 1 calc R
H23B H -0.7499 -0.5375 0.3442 0.081 Uiso 1 1 calc R
C24 C -0.6207(9) -0.6600(5) 0.3820(7) 0.0666(13) Uani 1 1 d U
C25 C -0.7553(7) -0.7087(4) 0.3901(5) 0.042(2) Uani 1 1 d .
H25 H -0.8244 -0.6805 0.3936 0.051 Uiso 1 1 calc R
C26 C -0.7874(7) -0.8010(4) 0.3928(4) 0.0309(16) Uani 1 1 d .
C27 C -0.6872(6) -0.8437(4) 0.3841(4) 0.0313(16) Uani 1 1 d .
H27 H -0.7101 -0.9054 0.3841 0.038 Uiso 1 1 calc R
C28 C -0.5498(7) -0.7928(4) 0.3750(4) 0.0310(16) Uani 1 1 d .
C29 C -0.5198(8) -0.7024(5) 0.3748(5) 0.051(2) Uani 1 1 d U
H29 H -0.4289 -0.6685 0.3697 0.062 Uiso 1 1 calc R
C30 C -0.9352(7) -0.8527(4) 0.4011(4) 0.0306(16) Uani 1 1 d .
C31 C -0.4356(7) -0.8340(5) 0.3626(4) 0.0351(17) Uani 1 1 d .
C32 C 0.0438(8) 0.1513(5) 0.1768(5) 0.0481(11) Uani 1 1 d U
C33 C 0.5237(7) 0.1260(5) 0.1483(4) 0.0352(17) Uani 1 1 d .
C34 C 0.4198(7) 0.1801(4) 0.1488(4) 0.0302(16) Uani 1 1 d .
C35 C 0.4693(7) 0.2713(4) 0.1398(4) 0.0345(17) Uani 1 1 d .
H35 H 0.5623 0.2976 0.1330 0.041 Uiso 1 1 calc R
C36 C 0.3774(7) 0.3212(4) 0.1412(5) 0.0401(19) Uani 1 1 d .
C37 C 0.2393(7) 0.2812(5) 0.1526(5) 0.0375(18) Uani 1 1 d .
H37 H 0.1780 0.3157 0.1542 0.045 Uiso 1 1 calc R
C38 C 0.1922(7) 0.1909(5) 0.1615(4) 0.0345(17) Uani 1 1 d .
C39 C 0.2847(7) 0.1405(4) 0.1580(4) 0.0326(17) Uani 1 1 d .
H39 H 0.2535 0.0792 0.1620 0.039 Uiso 1 1 calc R
C40 C 0.5526(7) 0.4578(5) 0.1258(6) 0.051(2) Uani 1 1 d .
H40A H 0.5747 0.4358 0.0756 0.061 Uiso 1 1 calc R
H40B H 0.6191 0.4483 0.1734 0.061 Uiso 1 1 calc R
C41 C 0.5669(8) 0.5560(5) 0.1237(5) 0.044(2) Uani 1 1 d .
C42 C 0.4907(9) 0.5941(6) 0.1690(5) 0.056(2) Uani 1 1 d .
H42 H 0.4260 0.5586 0.1975 0.067 Uiso 1 1 calc R
C43 C 0.5117(8) 0.6845(5) 0.1712(5) 0.053(2) Uani 1 1 d .
H43 H 0.4610 0.7096 0.2018 0.063 Uiso 1 1 calc R
C44 C 0.6062(8) 0.7392(5) 0.1291(5) 0.0435(19) Uani 1 1 d .
C45 C 0.6787(8) 0.7004(5) 0.0829(5) 0.044(2) Uani 1 1 d .
H45 H 0.7416 0.7355 0.0532 0.053 Uiso 1 1 calc R
C46 C 0.6580(7) 0.6094(5) 0.0806(5) 0.047(2) Uani 1 1 d .
H46 H 0.7073 0.5840 0.0491 0.057 Uiso 1 1 calc R
C47 C 0.6295(9) 0.8386(5) 0.1338(5) 0.046(2) Uani 1 1 d .
N1 N 0.1165(6) 0.6393(4) 0.7372(4) 0.0416(16) Uani 1 1 d .
N2 N -0.0360(6) 0.3317(4) 0.8444(4) 0.0426(16) Uani 1 1 d .
N3 N 0.0532(6) 0.3031(4) 0.7344(4) 0.0373(15) Uani 1 1 d .
N4 N 0.0095(6) 0.2270(4) 0.7743(3) 0.0326(14) Uani 1 1 d .
N5 N -0.0970(5) 0.1162(4) 0.6605(3) 0.0304(13) Uani 1 1 d .
N6 N -0.2409(6) 0.0917(4) 0.6613(4) 0.0390(16) Uani 1 1 d .
N7 N -0.2026(5) 0.0795(4) 0.5318(3) 0.0332(14) Uani 1 1 d .
N8 N -0.2395(6) 0.0808(4) 1.0115(4) 0.0414(16) Uani 1 1 d .
O1 O -0.4265(5) -0.0907(3) 0.3826(3) 0.0450(13) Uani 1 1 d .
O2 O -0.2267(5) -0.1214(3) 0.3942(3) 0.0502(14) Uani 1 1 d .
O3 O -0.5734(6) -0.5694(3) 0.3800(4) 0.0680(12) Uani 1 1 d U
O4 O -1.0265(5) -0.8092(3) 0.4008(3) 0.0396(12) Uani 1 1 d .
O5 O -0.9681(5) -0.9339(3) 0.4065(3) 0.0417(13) Uani 1 1 d .
O6 O -0.4572(5) -0.9160(3) 0.3606(4) 0.0528(15) Uani 1 1 d .
O7 O -0.3179(5) -0.7782(3) 0.3574(3) 0.0509(15) Uani 1 1 d .
O8 O -0.2200(5) 0.0531(3) 0.2684(3) 0.0430(13) Uani 1 1 d .
H8A H -0.1627 0.0532 0.2366 0.064 Uiso 1 1 d R
O9 O -0.0212(5) 0.2056(3) 0.1909(3) 0.0490(10) Uani 1 1 d U
O10 O -0.0061(5) 0.0678(3) 0.1744(3) 0.0502(11) Uani 1 1 d U
O11 O 0.4784(5) 0.0424(3) 0.1424(3) 0.0439(13) Uani 1 1 d .
O12 O 0.6539(4) 0.1681(3) 0.1519(3) 0.0397(12) Uani 1 1 d .
O13 O 0.4097(5) 0.4111(3) 0.1314(4) 0.0560(16) Uani 1 1 d .
O14 O 0.5553(6) 0.8706(4) 0.1722(4) 0.0684(18) Uani 1 1 d .
O15 O 0.7265(6) 0.8861(3) 0.1006(4) 0.0613(17) Uani 1 1 d .
O1W O -1.0615(13) -0.6777(6) 0.5160(6) 0.162(5) Uani 1 1 d .
H1A H -1.0170 -0.7098 0.4968 0.242 Uiso 1 1 d R
H1B H -1.1437 -0.6894 0.4845 0.242 Uiso 1 1 d R

loop_
_atom_site_aniso_label
_atom_site_aniso_U_11
_atom_site_aniso_U_22
_atom_site_aniso_U_33
_atom_site_aniso_U_23
_atom_site_aniso_U_13
_atom_site_aniso_U_12
Cd1 0.0326(3) 0.0302(3) 0.0486(3) 0.0056(2) 0.0130(3) -0.0022(2)
Cd2 0.0215(3) 0.0259(3) 0.0594(4) 0.0096(2) 0.0140(2) 0.0080(2)
Cd3 0.0450(3) 0.0291(3) 0.0494(3) 0.0118(2) 0.0201(3) 0.0169(2)
Na1 0.0578(19) 0.0440(17) 0.061(2) 0.0126(15) 0.0210(16) 0.0237(15)
C1 0.073(6) 0.035(4) 0.081(6) 0.014(4) 0.035(5) 0.026(4)
C2 0.074(6) 0.041(5) 0.054(5) 0.011(4) 0.032(5) 0.017(4)
C3 0.034(4) 0.039(4) 0.045(5) 0.016(4) 0.010(4) 0.010(3)
C4 0.072(6) 0.025(4) 0.065(6) -0.003(4) 0.024(5) 0.008(4)
C5 0.064(5) 0.035(4) 0.064(6) 0.015(4) 0.031(5) 0.009(4)
C6 0.031(4) 0.032(4) 0.043(4) 0.004(4) 0.004(3) 0.007(3)
C7 0.033(4) 0.030(4) 0.050(5) 0.010(3) 0.008(4) 0.017(3)
C8 0.028(4) 0.030(4) 0.055(5) 0.007(3) 0.016(4) 0.008(3)
C9 0.022(3) 0.040(4) 0.045(5) 0.006(4) 0.011(3) 0.010(3)
C10 0.033(4) 0.027(4) 0.049(5) 0.007(3) 0.010(4) 0.010(3)
C11 0.038(4) 0.032(4) 0.044(4) 0.013(3) 0.012(4) 0.016(3)
C12 0.060(5) 0.048(5) 0.070(6) 0.023(4) 0.029(5) 0.035(4)
C13 0.069(6) 0.041(5) 0.057(5) 0.025(4) 0.029(5) 0.030(4)
C14 0.056(5) 0.065(6) 0.061(5) 0.033(5) 0.031(5) 0.030(4)
C15 0.066(5) 0.059(5) 0.054(5) 0.027(4) 0.028(5) 0.039(4)
C16 0.027(4) 0.025(4) 0.051(4) 0.009(3) 0.015(3) 0.009(3)
C17 0.023(3) 0.023(3) 0.053(5) 0.008(3) 0.007(3) 0.009(3)
C18 0.028(2) 0.028(2) 0.104(4) 0.008(2) 0.017(2) 0.0091(18)
C19 0.028(2) 0.029(2) 0.104(3) 0.007(2) 0.017(2) 0.0089(17)
C20 0.028(2) 0.028(2) 0.103(3) 0.007(2) 0.017(2) 0.0097(17)
C21 0.029(2) 0.029(2) 0.103(4) 0.007(2) 0.016(2) 0.0100(18)
C22 0.027(4) 0.027(4) 0.109(7) 0.013(4) 0.017(4) 0.008(3)
C23 0.048(2) 0.030(2) 0.133(3) 0.014(2) 0.037(2) 0.0118(18)
C24 0.047(2) 0.029(2) 0.132(3) 0.015(2) 0.037(2) 0.0120(17)
C25 0.027(4) 0.026(4) 0.084(6) 0.012(4) 0.026(4) 0.014(3)
C26 0.023(3) 0.031(4) 0.040(4) 0.006(3) 0.005(3) 0.011(3)
C27 0.025(3) 0.021(3) 0.050(4) 0.005(3) 0.013(3) 0.007(3)
C28 0.026(4) 0.031(4) 0.041(4) 0.012(3) 0.012(3) 0.013(3)
C29 0.030(4) 0.026(4) 0.100(6) 0.011(4) 0.026(4) 0.002(2)
C30 0.023(3) 0.024(4) 0.048(4) 0.011(3) 0.015(3) 0.009(3)
C31 0.026(4) 0.032(4) 0.052(5) 0.007(3) 0.014(3) 0.011(3)
C32 0.037(2) 0.040(2) 0.076(2) 0.012(2) 0.0287(19) 0.0135(16)
C33 0.031(4) 0.034(4) 0.045(4) 0.007(3) 0.008(3) 0.015(3)
C34 0.025(3) 0.032(4) 0.036(4) 0.006(3) 0.006(3) 0.012(3)
C35 0.020(3) 0.033(4) 0.051(4) 0.010(3) 0.013(3) 0.006(3)
C36 0.033(4) 0.022(4) 0.070(5) 0.012(4) 0.015(4) 0.012(3)
C37 0.024(4) 0.034(4) 0.063(5) 0.008(4) 0.013(3) 0.018(3)
C38 0.023(3) 0.038(4) 0.042(4) 0.008(3) 0.010(3) 0.006(3)
C39 0.026(4) 0.028(4) 0.046(4) 0.004(3) 0.011(3) 0.011(3)
C40 0.036(4) 0.028(4) 0.088(6) 0.011(4) 0.015(4) 0.005(3)
C41 0.043(4) 0.029(4) 0.054(5) 0.010(4) 0.004(4) 0.003(3)
C42 0.055(5) 0.045(5) 0.073(6) 0.006(4) 0.026(5) 0.013(4)
C43 0.050(5) 0.040(5) 0.077(6) 0.008(4) 0.027(5) 0.017(4)
C44 0.039(4) 0.035(4) 0.057(5) 0.004(4) -0.003(4) 0.019(3)
C45 0.043(4) 0.030(4) 0.057(5) 0.005(4) 0.012(4) 0.007(3)
C46 0.037(4) 0.034(4) 0.072(6) 0.005(4) 0.019(4) 0.006(3)
C47 0.049(5) 0.030(4) 0.049(5) 0.001(4) -0.012(4) 0.011(4)
N1 0.038(3) 0.032(3) 0.057(4) 0.010(3) 0.019(3) 0.008(3)
N2 0.044(4) 0.033(3) 0.060(4) 0.010(3) 0.020(3) 0.018(3)
N3 0.039(3) 0.027(3) 0.048(4) 0.011(3) 0.014(3) 0.009(3)
N4 0.034(3) 0.027(3) 0.036(3) 0.005(3) 0.007(3) 0.007(2)
N5 0.024(3) 0.030(3) 0.038(3) 0.005(3) 0.007(3) 0.009(2)
N6 0.026(3) 0.038(3) 0.057(4) 0.006(3) 0.020(3) 0.007(3)
N7 0.022(3) 0.032(3) 0.047(4) 0.007(3) 0.012(3) 0.006(2)
N8 0.045(4) 0.037(4) 0.048(4) 0.013(3) 0.018(3) 0.017(3)
O1 0.033(3) 0.023(3) 0.086(4) 0.014(3) 0.026(3) 0.011(2)
O2 0.024(3) 0.032(3) 0.092(4) 0.014(3) 0.011(3) 0.004(2)
O3 0.048(2) 0.031(2) 0.133(3) 0.014(2) 0.036(2) 0.0118(16)
O4 0.027(2) 0.038(3) 0.061(3) 0.007(2) 0.019(2) 0.016(2)
O5 0.029(3) 0.027(3) 0.073(4) 0.012(2) 0.015(2) 0.009(2)
O6 0.039(3) 0.033(3) 0.099(4) 0.010(3) 0.032(3) 0.017(2)
O7 0.028(3) 0.045(3) 0.086(4) 0.006(3) 0.026(3) 0.011(2)
O8 0.039(3) 0.041(3) 0.051(3) 0.015(2) 0.013(2) 0.013(2)
O9 0.038(2) 0.041(2) 0.076(2) 0.0126(19) 0.0278(19) 0.0136(16)
O10 0.039(2) 0.040(2) 0.079(3) 0.011(2) 0.031(2) 0.0116(18)
O11 0.033(3) 0.027(3) 0.074(4) 0.006(2) 0.010(3) 0.014(2)
O12 0.023(2) 0.047(3) 0.055(3) 0.014(3) 0.011(2) 0.016(2)
O13 0.033(3) 0.028(3) 0.110(5) 0.014(3) 0.022(3) 0.008(2)
O14 0.049(3) 0.044(3) 0.114(5) -0.009(3) 0.015(4) 0.019(3)
O15 0.075(4) 0.031(3) 0.077(4) 0.004(3) 0.024(3) 0.009(3)
O1W 0.277(13) 0.089(7) 0.143(8) -0.001(6) 0.080(9) 0.070(8)

loop_
_atom_type_symbol
_atom_type_description
_atom_type_scat_dispersion_real
_atom_type_scat_dispersion_imag
_atom_type_scat_source
C C 0.0033 0.0016 'International Tables Vol C Tables 4.2.6.8 and 6.1.1.4'
H H 0.0000 0.0000 'International Tables Vol C Tables 4.2.6.8 and 6.1.1.4'
N N 0.0061 0.0033 'International Tables Vol C Tables 4.2.6.8 and 6.1.1.4'
O O 0.0106 0.0060 'International Tables Vol C Tables 4.2.6.8 and 6.1.1.4'
Cd Cd -0.8075 1.2024 'International Tables Vol C Tables 4.2.6.8 and 6.1.1.4'
Na Na 0.0362 0.0249 'International Tables Vol C Tables 4.2.6.8 and 6.1.1.4'

loop_
_geom_angle_atom_site_label_1
_geom_angle_atom_site_label_2
_geom_angle_atom_site_label_3
_geom_angle
_geom_angle_site_symmetry_1
_geom_angle_site_symmetry_3
O8 Cd1 N7 154.70(19) . .
O8 Cd1 O1 99.21(17) . .
N7 Cd1 O1 100.55(17) . .
O8 Cd1 O2 97.10(19) . .
N7 Cd1 O2 107.3(2) . .
O1 Cd1 O2 53.77(16) . .
O8 Cd1 O5 80.78(17) . 1_665
N7 Cd1 O5 94.80(18) . 1_665
O1 Cd1 O5 137.93(17) . 1_665
O2 Cd1 O5 84.32(15) . 1_665
O8 Cd1 O6 82.11(18) . 1_565
N7 Cd1 O6 89.7(2) . 1_565
O1 Cd1 O6 70.48(17) . 1_565
O2 Cd1 O6 123.50(15) . 1_565
O5 Cd1 O6 148.96(15) 1_665 1_565
O8 Cd1 C16 100.33(19) . .
N7 Cd1 C16 104.42(19) . .
O1 Cd1 C16 26.56(18) . .
O2 Cd1 C16 27.25(18) . .
O5 Cd1 C16 111.56(19) 1_665 .
O6 Cd1 C16 96.86(19) 1_565 .
O8 Cd1 Na1 62.63(13) . .
N7 Cd1 Na1 125.65(14) . .
O1 Cd1 Na1 43.78(14) . .
O2 Cd1 Na1 83.75(13) . .
O5 Cd1 Na1 139.55(13) 1_665 .
O6 Cd1 Na1 45.74(13) 1_565 .
C16 Cd1 Na1 62.74(17) . .
O8 Cd1 Cd2 42.34(13) . .
N7 Cd1 Cd2 112.40(14) . .
O1 Cd1 Cd2 127.17(14) . .
O2 Cd1 Cd2 138.32(13) . .
O5 Cd1 Cd2 80.30(11) 1_665 .
O6 Cd1 Cd2 69.64(11) 1_565 .
C16 Cd1 Cd2 140.29(15) . .
Na1 Cd1 Cd2 83.42(5) . .
O7 Cd2 O9 174.83(19) 1_565 .
O7 Cd2 N1 88.07(19) 1_565 2_566
O9 Cd2 N1 86.88(19) . 2_566
O7 Cd2 O8 98.88(17) 1_565 .
O9 Cd2 O8 86.06(17) . .
N1 Cd2 O8 171.51(19) 2_566 .
O7 Cd2 O4 83.70(19) 1_565 1_665
O9 Cd2 O4 98.77(18) . 1_665
N1 Cd2 O4 106.41(19) 2_566 1_665
O8 Cd2 O4 79.37(17) . 1_665
O7 Cd2 O12 95.57(18) 1_565 1_455
O9 Cd2 O12 83.74(18) . 1_455
N1 Cd2 O12 94.4(2) 2_566 1_455
O8 Cd2 O12 80.19(17) . 1_455
O4 Cd2 O12 159.17(16) 1_665 1_455
O7 Cd2 Cd1 70.23(14) 1_565 .
O9 Cd2 Cd1 114.85(14) . .
N1 Cd2 Cd1 149.19(15) 2_566 .
O8 Cd2 Cd1 39.21(12) . .
O4 Cd2 Cd1 51.23(10) 1_665 .
O12 Cd2 Cd1 108.90(11) 1_455 .
O7 Cd2 Cd3 115.99(12) 1_565 1_455
O9 Cd2 Cd3 67.13(13) . 1_455
N1 Cd2 Cd3 133.23(16) 2_566 1_455
O8 Cd2 Cd3 38.89(12) . 1_455
O4 Cd2 Cd3 115.20(12) 1_665 1_455
O12 Cd2 Cd3 46.73(12) 1_455 1_455
Cd1 Cd2 Cd3 77.17(3) . 1_455
O8 Cd3 O15 107.7(2) 1_655 1_545
O8 Cd3 N8 138.78(18) 1_655 1_654
O15 Cd3 N8 95.9(2) 1_545 1_654
O8 Cd3 O11 89.75(18) 1_655 .
O15 Cd3 O11 121.81(18) 1_545 .
N8 Cd3 O11 106.1(2) 1_654 .
O8 Cd3 O12 78.75(17) 1_655 .
O15 Cd3 O12 172.25(19) 1_545 .
N8 Cd3 O12 81.29(19) 1_654 .
O11 Cd3 O12 52.87(14) . .
O8 Cd3 O14 84.18(18) 1_655 1_545
O15 Cd3 O14 53.77(19) 1_545 1_545
N8 Cd3 O14 136.3(2) 1_654 1_545
O11 Cd3 O14 74.58(18) . 1_545
O12 Cd3 O14 124.19(17) . 1_545
O8 Cd3 C47 96.7(2) 1_655 1_545
O15 Cd3 C47 26.9(2) 1_545 1_545
N8 Cd3 C47 117.4(2) 1_654 1_545
O11 Cd3 C47 98.3(2) . 1_545
O12 Cd3 C47 150.5(2) . 1_545
O14 Cd3 C47 26.9(2) 1_545 1_545
O8 Cd3 Na1 61.47(12) 1_655 1_655
O15 Cd3 Na1 97.04(15) 1_545 1_655
N8 Cd3 Na1 149.20(17) 1_654 1_655
O11 Cd3 Na1 43.85(13) . 1_655
O12 Cd3 Na1 82.18(11) . 1_655
O14 Cd3 Na1 43.67(15) 1_545 1_655
C47 Cd3 Na1 70.4(2) 1_545 1_655
O8 Cd3 Cd2 41.32(13) 1_655 1_655
O15 Cd3 Cd2 144.87(16) 1_545 1_655
N8 Cd3 Cd2 102.74(15) 1_654 1_655
O11 Cd3 Cd2 81.24(11) . 1_655
O12 Cd3 Cd2 42.78(11) . 1_655
O14 Cd3 Cd2 120.07(15) 1_545 1_655
C47 Cd3 Cd2 137.88(17) 1_545 1_655
Na1 Cd3 Cd2 81.89(5) 1_655 1_655
O1 Na1 O14 93.2(2) . 1_445
O1 Na1 O11 149.1(2) . 1_455
O14 Na1 O11 79.0(2) 1_445 1_455
O1 Na1 O6 73.3(2) . 1_565
O14 Na1 O6 139.7(2) 1_445 1_565
O11 Na1 O6 93.3(2) 1_455 1_565
O1 Na1 N6 79.8(2) . 2_456
O14 Na1 N6 133.5(2) 1_445 2_456
O11 Na1 N6 126.8(2) 1_455 2_456
O6 Na1 N6 82.41(18) 1_565 2_456
O1 Na1 Cd1 43.18(11) . .
O14 Na1 Cd1 94.02(18) 1_445 .
O11 Na1 Cd1 107.03(14) 1_455 .
O6 Na1 Cd1 50.15(14) 1_565 .
N6 Na1 Cd1 109.78(17) 2_456 .
O1 Na1 Cd3 109.03(15) . 1_455
O14 Na1 Cd3 48.56(14) 1_445 1_455
O11 Na1 Cd3 44.52(12) 1_455 1_455
O6 Na1 Cd3 99.28(13) 1_565 1_455
N6 Na1 Cd3 171.10(19) 2_456 1_455
Cd1 Na1 Cd3 77.52(7) . 1_455
N1 C1 C2 123.5(8) . .
N1 C1 H1 118.2 . .
C2 C1 H1 118.2 . .
C1 C2 C3 120.4(7) . .
C1 C2 H2 119.8 . .
C3 C2 H2 119.8 . .
C2 C3 C4 116.8(7) . .
C2 C3 C6 121.5(6) . .
C4 C3 C6 121.6(7) . .
C3 C4 C5 118.4(7) . .
C3 C4 H4 120.8 . .
C5 C4 H4 120.8 . .
N1 C5 C4 124.6(7) . .
N1 C5 H5 117.7 . .
C4 C5 H5 117.7 . .
N3 C6 N2 114.2(6) . .
N3 C6 C3 125.0(6) . .
N2 C6 C3 120.8(7) . .
N5 C7 N4 111.2(6) . .
N5 C7 H7A 109.4 . .
N4 C7 H7A 109.4 . .
N5 C7 H7B 109.4 . .
N4 C7 H7B 109.4 . .
H7A C7 H7B 108.0 . .
N7 C8 N5 110.4(6) . .
N7 C8 H8 124.8 . .
N5 C8 H8 124.8 . .
N6 C9 N7 115.4(6) . .
N6 C9 H9 122.3 . .
N7 C9 H9 122.3 . .
N2 C10 N4 110.6(6) . .
N2 C10 C11 122.6(6) . .
N4 C10 C11 126.9(6) . .
C12 C11 C15 117.1(6) . .
C12 C11 C10 126.5(7) . .
C15 C11 C10 116.4(7) . .
C13 C12 C11 119.1(7) . .
C13 C12 H12 120.5 . .
C11 C12 H12 120.5 . .
N8 C13 C12 123.6(8) . .
N8 C13 H13 118.2 . .
C12 C13 H13 118.2 . .
N8 C14 C15 122.8(8) . .
N8 C14 H14 118.6 . .
C15 C14 H14 118.6 . .
C14 C15 C11 119.1(8) . .
C14 C15 H15 120.5 . .
C11 C15 H15 120.5 . .
O1 C16 O2 121.8(6) . .
O1 C16 C17 119.9(6) . .
O2 C16 C17 118.4(6) . .
O1 C16 Cd1 58.5(3) . .
O2 C16 Cd1 63.4(3) . .
C17 C16 Cd1 176.1(5) . .
C22 C17 C18 120.0(6) . .
C22 C17 C16 121.3(6) . .
C18 C17 C16 118.7(6) . .
C19 C18 C17 118.6(7) . .
C19 C18 H18 120.7 . .
C17 C18 H18 120.7 . .
C20 C19 C18 121.8(7) . .
C20 C19 H19 119.1 . .
C18 C19 H19 119.1 . .
C19 C20 C21 119.0(6) . .
C19 C20 C23 119.6(6) . .
C21 C20 C23 121.4(7) . .
C20 C21 C22 119.8(7) . .
C20 C21 H21 120.1 . .
C22 C21 H21 120.1 . .
C17 C22 C21 120.8(6) . .
C17 C22 H22 119.6 . .
C21 C22 H22 119.6 . .
O3 C23 C20 107.1(6) . .
O3 C23 H23A 110.3 . .
C20 C23 H23A 110.3 . .
O3 C23 H23B 110.3 . .
C20 C23 H23B 110.3 . .
H23A C23 H23B 108.6 . .
O3 C24 C25 125.7(8) . .
O3 C24 C29 114.2(6) . .
C25 C24 C29 120.2(7) . .
C24 C25 C26 119.2(7) . .
C24 C25 H25 120.4 . .
C26 C25 H25 120.4 . .
C27 C26 C25 120.6(6) . .
C27 C26 C30 121.1(6) . .
C25 C26 C30 118.2(6) . .
C26 C27 C28 119.4(6) . .
C26 C27 H27 120.3 . .
C28 C27 H27 120.3 . .
C29 C28 C27 118.9(6) . .
C29 C28 C31 118.1(6) . .
C27 C28 C31 123.0(6) . .
C28 C29 C24 121.7(6) . .
C28 C29 H29 119.2 . .
C24 C29 H29 119.2 . .
O5 C30 O4 121.6(5) . .
O5 C30 C26 121.0(6) . .
O4 C30 C26 117.4(6) . .
O6 C31 O7 124.3(7) . .
O6 C31 C28 121.2(5) . .
O7 C31 C28 114.4(6) . .
O9 C32 O10 124.9(6) . .
O9 C32 C38 116.2(6) . .
O10 C32 C38 118.9(7) . .
O11 C33 O12 122.4(7) . .
O11 C33 C34 119.7(6) . .
O12 C33 C34 117.9(6) . .
C39 C34 C35 121.7(7) . .
C39 C34 C33 120.6(6) . .
C35 C34 C33 117.7(5) . .
C36 C35 C34 118.4(5) . .
C36 C35 H35 120.8 . .
C34 C35 H35 120.8 . .
C35 C36 O13 125.1(6) . .
C35 C36 C37 120.2(6) . .
O13 C36 C37 114.8(6) . .
C38 C37 C36 120.7(7) . .
C38 C37 H37 119.7 . .
C36 C37 H37 119.7 . .
C37 C38 C39 118.9(5) . .
C37 C38 C32 118.8(7) . .
C39 C38 C32 122.4(6) . .
C34 C39 C38 120.2(6) . .
C34 C39 H39 119.9 . .
C38 C39 H39 119.9 . .
O13 C40 C41 108.6(6) . .
O13 C40 H40A 110.0 . .
C41 C40 H40A 110.0 . .
O13 C40 H40B 110.0 . .
C41 C40 H40B 110.0 . .
H40A C40 H40B 108.4 . .
C46 C41 C42 119.0(7) . .
C46 C41 C40 121.0(7) . .
C42 C41 C40 120.0(7) . .
C43 C42 C41 119.5(7) . .
C43 C42 H42 120.3 . .
C41 C42 H42 120.3 . .
C42 C43 C44 121.8(8) . .
C42 C43 H43 119.1 . .
C44 C43 H43 119.1 . .
C43 C44 C45 118.1(7) . .
C43 C44 C47 120.9(7) . .
C45 C44 C47 121.0(7) . .
C46 C45 C44 120.2(7) . .
C46 C45 H45 119.9 . .
C44 C45 H45 119.9 . .
C41 C46 C45 121.3(8) . .
C41 C46 H46 119.3 . .
C45 C46 H46 119.3 . .
O14 C47 O15 123.0(7) . .
O14 C47 C44 119.0(7) . .
O15 C47 C44 117.9(8) . .
O14 C47 Cd3 69.3(4) . 1_565
O15 C47 Cd3 53.8(4) . 1_565
C44 C47 Cd3 171.7(6) . 1_565
C5 N1 C1 116.3(6) . .
C5 N1 Cd2 125.0(5) . 2_566
C1 N1 Cd2 118.6(5) . 2_566
C10 N2 C6 103.5(6) . .
C6 N3 N4 103.0(5) . .
C10 N4 N3 108.7(6) . .
C10 N4 C7 131.8(5) . .
N3 N4 C7 118.7(5) . .
C8 N5 N6 109.8(6) . .
C8 N5 C7 128.7(5) . .
N6 N5 C7 121.4(5) . .
C9 N6 N5 101.4(5) . .
C9 N6 Na1 106.1(4) . 2_456
N5 N6 Na1 151.8(5) . 2_456
C8 N7 C9 102.9(6) . .
C8 N7 Cd1 123.0(4) . .
C9 N7 Cd1 133.0(5) . .
C13 N8 C14 118.2(6) . .
C13 N8 Cd3 118.5(5) . 1_456
C14 N8 Cd3 121.4(5) . 1_456
C16 O1 Cd1 94.9(4) . .
C16 O1 Na1 126.8(5) . .
Cd1 O1 Na1 93.04(18) . .
C16 O2 Cd1 89.3(4) . .
C24 O3 C23 118.8(6) . .
C30 O4 Cd2 120.6(4) . 1_445
C30 O5 Cd1 99.7(4) . 1_445
C31 O6 Na1 139.2(5) . 1_545
C31 O6 Cd1 114.7(4) . 1_545
Na1 O6 Cd1 84.11(17) 1_545 1_545
C31 O7 Cd2 127.3(5) . 1_545
Cd3 O8 Cd1 155.6(2) 1_455 .
Cd3 O8 Cd2 99.78(19) 1_455 .
Cd1 O8 Cd2 98.44(19) . .
Cd3 O8 H8A 58.0 1_455 .
Cd1 O8 H8A 136.8 . .
Cd2 O8 H8A 93.1 . .
C32 O9 Cd2 132.6(5) . .
C33 O11 Na1 124.5(5) . 1_655
C33 O11 Cd3 94.9(4) . .
Na1 O11 Cd3 91.63(19) 1_655 .
C33 O12 Cd2 124.5(4) . 1_655
C33 O12 Cd3 89.7(4) . .
Cd2 O12 Cd3 90.49(17) 1_655 .
C36 O13 C40 117.8(6) . .
C47 O14 Na1 168.0(5) . 1_665
C47 O14 Cd3 83.8(5) . 1_565
Na1 O14 Cd3 87.8(2) 1_665 1_565
C47 O15 Cd3 99.3(5) . 1_565
H1A O1W H1B 107.7 . .

loop_
_geom_bond_atom_site_label_1
_geom_bond_atom_site_label_2
_geom_bond_distance
_geom_bond_site_symmetry_2
Cd1 O8 2.182(5) .
Cd1 N7 2.219(6) .
Cd1 O1 2.333(4) .
Cd1 O2 2.439(5) .
Cd1 O5 2.445(4) 1_665
Cd1 O6 2.628(5) 1_565
Cd1 C16 2.726(6) .
Cd1 Na1 3.405(3) .
Cd1 Cd2 3.4146(11) .
Cd2 O7 2.220(5) 1_565
Cd2 O9 2.225(5) .
Cd2 N1 2.333(6) 2_566
Cd2 O8 2.325(5) .
Cd2 O4 2.340(5) 1_665
Cd2 O12 2.357(5) 1_455
Cd2 Cd3 3.4701(11) 1_455
Cd3 O8 2.211(5) 1_655
Cd3 O15 2.253(6) 1_545
Cd3 N8 2.299(6) 1_654
Cd3 O11 2.423(5) .
Cd3 O12 2.527(5) .
Cd3 O14 2.591(6) 1_545
Cd3 C47 2.755(8) 1_545
Cd3 Na1 3.454(3) 1_655
Cd3 Cd2 3.4701(11) 1_655
Na1 O1 2.359(6) .
Na1 O14 2.387(7) 1_445
Na1 O11 2.394(6) 1_455
Na1 O6 2.451(6) 1_565
Na1 N6 2.699(6) 2_456
Na1 Cd3 3.454(3) 1_455
C1 N1 1.339(9) .
C1 C2 1.357(11) .
C1 H1 0.9300 .
C2 C3 1.374(10) .
C2 H2 0.9300 .
C3 C4 1.384(10) .
C3 C6 1.471(10) .
C4 C5 1.393(10) .
C4 H4 0.9300 .
C5 N1 1.301(9) .
C5 H5 0.9300 .
C6 N3 1.311(9) .
C6 N2 1.361(8) .
C7 N5 1.433(9) .
C7 N4 1.449(8) .
C7 H7A 0.9700 .
C7 H7B 0.9700 .
C8 N7 1.310(9) .
C8 N5 1.315(8) .
C8 H8 0.9300 .
C9 N6 1.301(9) .
C9 N7 1.349(8) .
C9 H9 0.9300 .
C10 N2 1.311(9) .
C10 N4 1.341(8) .
C10 C11 1.480(9) .
C11 C12 1.383(10) .
C11 C15 1.407(10) .
C12 C13 1.382(9) .
C12 H12 0.9300 .
C13 N8 1.311(9) .
C13 H13 0.9300 .
C14 N8 1.329(10) .
C14 C15 1.376(9) .
C14 H14 0.9300 .
C15 H15 0.9300 .
C16 O1 1.224(8) .
C16 O2 1.249(7) .
C16 C17 1.513(8) .
C17 C22 1.355(10) .
C17 C18 1.393(9) .
C18 C19 1.391(9) .
C18 H18 0.9300 .
C19 C20 1.358(11) .
C19 H19 0.9300 .
C20 C21 1.388(9) .
C20 C23 1.512(9) .
C21 C22 1.390(9) .
C21 H21 0.9300 .
C22 H22 0.9300 .
C23 O3 1.398(10) .
C23 H23A 0.9700 .
C23 H23B 0.9700 .
C24 O3 1.368(9) .
C24 C25 1.372(9) .
C24 C29 1.378(11) .
C25 C26 1.395(9) .
C25 H25 0.9300 .
C26 C27 1.381(9) .
C26 C30 1.497(8) .
C27 C28 1.409(8) .
C27 H27 0.9300 .
C28 C29 1.364(10) .
C28 C31 1.505(10) .
C29 H29 0.9300 .
C30 O5 1.231(7) .
C30 O4 1.286(8) .
C31 O6 1.241(8) .
C31 O7 1.265(7) .
C32 O9 1.253(9) .
C32 O10 1.258(9) .
C32 C38 1.503(8) .
C33 O11 1.253(8) .
C33 O12 1.264(7) .
C33 C34 1.520(10) .
C34 C39 1.350(8) .
C34 C35 1.396(9) .
C35 C36 1.370(10) .
C35 H35 0.9300 .
C36 O13 1.375(8) .
C36 C37 1.389(8) .
C37 C38 1.380(9) .
C37 H37 0.9300 .
C38 C39 1.387(10) .
C39 H39 0.9300 .
C40 O13 1.424(7) .
C40 C41 1.510(10) .
C40 H40A 0.9700 .
C40 H40B 0.9700 .
C41 C46 1.364(9) .
C41 C42 1.393(11) .
C42 C43 1.371(11) .
C42 H42 0.9300 .
C43 C44 1.382(10) .
C43 H43 0.9300 .
C44 C45 1.381(11) .
C44 C47 1.508(11) .
C45 C46 1.382(10) .
C45 H45 0.9300 .
C46 H46 0.9300 .
C47 O14 1.254(10) .
C47 O15 1.262(9) .
C47 Cd3 2.755(8) 1_565
N1 Cd2 2.333(6) 2_566
N3 N4 1.375(7) .
N5 N6 1.377(7) .
N6 Na1 2.699(6) 2_456
N8 Cd3 2.299(6) 1_456
O4 Cd2 2.340(5) 1_445
O5 Cd1 2.445(4) 1_445
O6 Na1 2.451(6) 1_545
O6 Cd1 2.628(5) 1_545
O7 Cd2 2.220(5) 1_545
O8 Cd3 2.211(5) 1_455
O8 H8A 0.8437 .
O11 Na1 2.394(6) 1_655
O12 Cd2 2.357(5) 1_655
O14 Na1 2.387(7) 1_665
O14 Cd3 2.591(6) 1_565
O15 Cd3 2.253(6) 1_565
O1W H1A 0.8500 .
O1W H1B 0.8500 .

loop_
_geom_torsion_atom_site_label_1
_geom_torsion_atom_site_label_2
_geom_torsion_atom_site_label_3
_geom_torsion_atom_site_label_4
_geom_torsion
_geom_torsion_site_symmetry_1
_geom_torsion_site_symmetry_4
O8 Cd1 Cd2 O7 134.4(2) . 1_565
N7 Cd1 Cd2 O7 -47.4(2) . 1_565
O1 Cd1 Cd2 O7 76.7(2) . 1_565
O2 Cd1 Cd2 O7 151.4(2) . 1_565
O5 Cd1 Cd2 O7 -138.67(18) 1_665 1_565
O6 Cd1 Cd2 O7 33.46(19) 1_565 1_565
C16 Cd1 Cd2 O7 109.1(3) . 1_565
Na1 Cd1 Cd2 O7 78.50(15) . 1_565
O8 Cd1 Cd2 O9 -46.6(2) . .
N7 Cd1 Cd2 O9 131.6(2) . .
O1 Cd1 Cd2 O9 -104.3(2) . .
O2 Cd1 Cd2 O9 -29.6(2) . .
O5 Cd1 Cd2 O9 40.33(19) 1_665 .
O6 Cd1 Cd2 O9 -147.5(2) 1_565 .
C16 Cd1 Cd2 O9 -71.9(3) . .
Na1 Cd1 Cd2 O9 -102.50(16) . .
O8 Cd1 Cd2 N1 -177.8(3) . 2_566
N7 Cd1 Cd2 N1 0.3(3) . 2_566
O1 Cd1 Cd2 N1 124.4(3) . 2_566
O2 Cd1 Cd2 N1 -160.9(3) . 2_566
O5 Cd1 Cd2 N1 -90.9(3) 1_665 2_566
O6 Cd1 Cd2 N1 81.2(3) 1_565 2_566
C16 Cd1 Cd2 N1 156.9(4) . 2_566
Na1 Cd1 Cd2 N1 126.2(3) . 2_566
N7 Cd1 Cd2 O8 178.1(2) . .
O1 Cd1 Cd2 O8 -57.7(2) . .
O2 Cd1 Cd2 O8 17.0(2) . .
O5 Cd1 Cd2 O8 86.9(2) 1_665 .
O6 Cd1 Cd2 O8 -101.0(2) 1_565 .
C16 Cd1 Cd2 O8 -25.3(3) . .
Na1 Cd1 Cd2 O8 -55.91(19) . .
O8 Cd1 Cd2 O4 -127.6(2) . 1_665
N7 Cd1 Cd2 O4 50.6(2) . 1_665
O1 Cd1 Cd2 O4 174.7(2) . 1_665
O2 Cd1 Cd2 O4 -110.6(2) . 1_665
O5 Cd1 Cd2 O4 -40.68(19) 1_665 1_665
O6 Cd1 Cd2 O4 131.45(19) 1_565 1_665
C16 Cd1 Cd2 O4 -152.9(3) . 1_665
Na1 Cd1 Cd2 O4 176.50(16) . 1_665
O8 Cd1 Cd2 O12 45.2(2) . 1_455
N7 Cd1 Cd2 O12 -136.65(19) . 1_455
O1 Cd1 Cd2 O12 -12.5(2) . 1_455
O2 Cd1 Cd2 O12 62.2(2) . 1_455
O5 Cd1 Cd2 O12 132.13(17) 1_665 1_455
O6 Cd1 Cd2 O12 -55.74(18) 1_565 1_455
C16 Cd1 Cd2 O12 19.9(3) . 1_455
Na1 Cd1 Cd2 O12 -10.70(13) . 1_455
O8 Cd1 Cd2 Cd3 10.40(18) . 1_455
N7 Cd1 Cd2 Cd3 -171.46(15) . 1_455
O1 Cd1 Cd2 Cd3 -47.33(16) . 1_455
O2 Cd1 Cd2 Cd3 27.38(17) . 1_455
O5 Cd1 Cd2 Cd3 97.31(12) 1_665 1_455
O6 Cd1 Cd2 Cd3 -90.55(13) 1_565 1_455
C16 Cd1 Cd2 Cd3 -14.9(2) . 1_455
Na1 Cd1 Cd2 Cd3 -45.51(5) . 1_455
O8 Cd1 Na1 O1 143.2(2) . .
N7 Cd1 Na1 O1 -65.0(3) . .
O2 Cd1 Na1 O1 41.8(2) . .
O5 Cd1 Na1 O1 115.5(3) 1_665 .
O6 Cd1 Na1 O1 -110.0(2) 1_565 .
C16 Cd1 Na1 O1 23.6(2) . .
Cd2 Cd1 Na1 O1 -177.91(19) . .
O8 Cd1 Na1 O14 52.8(2) . 1_445
N7 Cd1 Na1 O14 -155.4(2) . 1_445
O1 Cd1 Na1 O14 -90.4(3) . 1_445
O2 Cd1 Na1 O14 -48.6(2) . 1_445
O5 Cd1 Na1 O14 25.0(3) 1_665 1_445
O6 Cd1 Na1 O14 159.5(2) 1_565 1_445
C16 Cd1 Na1 O14 -66.8(2) . 1_445
Cd2 Cd1 Na1 O14 91.67(17) . 1_445
O8 Cd1 Na1 O11 -27.0(2) . 1_455
N7 Cd1 Na1 O11 124.9(2) . 1_455
O1 Cd1 Na1 O11 -170.1(3) . 1_455
O2 Cd1 Na1 O11 -128.3(2) . 1_455
O5 Cd1 Na1 O11 -54.7(3) 1_665 1_455
O6 Cd1 Na1 O11 79.8(2) 1_565 1_455
C16 Cd1 Na1 O11 -146.6(2) . 1_455
Cd2 Cd1 Na1 O11 11.96(15) . 1_455
O8 Cd1 Na1 O6 -106.8(2) . 1_565
N7 Cd1 Na1 O6 45.0(2) . 1_565
O1 Cd1 Na1 O6 110.0(2) . 1_565
O2 Cd1 Na1 O6 151.87(19) . 1_565
O5 Cd1 Na1 O6 -134.5(2) 1_665 1_565
C16 Cd1 Na1 O6 133.6(2) . 1_565
Cd2 Cd1 Na1 O6 -67.87(16) . 1_565
O8 Cd1 Na1 N6 -167.9(2) . 2_456
N7 Cd1 Na1 N6 -16.1(3) . 2_456
O1 Cd1 Na1 N6 48.9(2) . 2_456
O2 Cd1 Na1 N6 90.8(2) . 2_456
O5 Cd1 Na1 N6 164.4(2) 1_665 2_456
O6 Cd1 Na1 N6 -61.1(2) 1_565 2_456
C16 Cd1 Na1 N6 72.5(2) . 2_456
Cd2 Cd1 Na1 N6 -128.98(17) . 2_456
O8 Cd1 Na1 Cd3 6.79(15) . 1_455
N7 Cd1 Na1 Cd3 158.62(18) . 1_455
O1 Cd1 Na1 Cd3 -136.4(2) . 1_455
O2 Cd1 Na1 Cd3 -94.55(13) . 1_455
O5 Cd1 Na1 Cd3 -20.93(19) 1_665 1_455
O6 Cd1 Na1 Cd3 113.57(16) 1_565 1_455
C16 Cd1 Na1 Cd3 -112.81(17) . 1_455
Cd2 Cd1 Na1 Cd3 45.71(4) . 1_455
N1 C1 C2 C3 0.0(14) . .
C1 C2 C3 C4 1.1(13) . .
C1 C2 C3 C6 179.6(8) . .
C2 C3 C4 C5 -0.9(12) . .
C6 C3 C4 C5 -179.4(7) . .
C3 C4 C5 N1 -0.3(14) . .
C2 C3 C6 N3 -168.3(8) . .
C4 C3 C6 N3 10.2(12) . .
C2 C3 C6 N2 10.3(11) . .
C4 C3 C6 N2 -171.3(7) . .
N2 C10 C11 C12 -142.5(8) . .
N4 C10 C11 C12 37.5(12) . .
N2 C10 C11 C15 35.1(10) . .
N4 C10 C11 C15 -145.0(8) . .
C15 C11 C12 C13 -0.4(11) . .
C10 C11 C12 C13 177.2(7) . .
C11 C12 C13 N8 -2.7(13) . .
N8 C14 C15 C11 -0.9(13) . .
C12 C11 C15 C14 2.0(11) . .
C10 C11 C15 C14 -175.8(7) . .
O8 Cd1 C16 O1 -89.9(4) . .
N7 Cd1 C16 O1 84.8(5) . .
O2 Cd1 C16 O1 -175.4(7) . .
O5 Cd1 C16 O1 -174.0(4) 1_665 .
O6 Cd1 C16 O1 -6.8(4) 1_565 .
Na1 Cd1 C16 O1 -38.2(4) . .
Cd2 Cd1 C16 O1 -73.0(5) . .
O8 Cd1 C16 O2 85.4(4) . .
N7 Cd1 C16 O2 -99.9(4) . .
O1 Cd1 C16 O2 175.4(7) . .
O5 Cd1 C16 O2 1.4(5) 1_665 .
O6 Cd1 C16 O2 168.6(4) 1_565 .
Na1 Cd1 C16 O2 137.1(4) . .
Cd2 Cd1 C16 O2 102.4(4) . .
O1 C16 C17 C22 177.6(7) . .
O2 C16 C17 C22 -1.7(11) . .
O1 C16 C17 C18 -4.1(11) . .
O2 C16 C17 C18 176.7(7) . .
C22 C17 C18 C19 -2.1(12) . .
C16 C17 C18 C19 179.5(7) . .
C17 C18 C19 C20 0.9(13) . .
C18 C19 C20 C21 -0.2(14) . .
C18 C19 C20 C23 177.6(9) . .
C19 C20 C21 C22 0.6(13) . .
C23 C20 C21 C22 -177.1(9) . .
C18 C17 C22 C21 2.6(13) . .
C16 C17 C22 C21 -179.1(8) . .
C20 C21 C22 C17 -1.8(14) . .
C19 C20 C23 O3 172.6(8) . .
C21 C20 C23 O3 -9.7(12) . .
O3 C24 C25 C26 -178.8(9) . .
C29 C24 C25 C26 1.6(13) . .
C24 C25 C26 C27 -2.8(11) . .
C24 C25 C26 C30 -179.7(7) . .
C25 C26 C27 C28 2.1(10) . .
C30 C26 C27 C28 178.9(6) . .
C26 C27 C28 C29 -0.3(10) . .
C26 C27 C28 C31 -178.1(6) . .
C27 C28 C29 C24 -0.9(13) . .
C31 C28 C29 C24 177.0(8) . .
O3 C24 C29 C28 -179.5(8) . .
C25 C24 C29 C28 0.3(15) . .
C27 C26 C30 O5 5.5(10) . .
C25 C26 C30 O5 -177.7(7) . .
C27 C26 C30 O4 -173.4(6) . .
C25 C26 C30 O4 3.5(10) . .
C29 C28 C31 O6 -178.7(8) . .
C27 C28 C31 O6 -0.9(11) . .
C29 C28 C31 O7 3.6(10) . .
C27 C28 C31 O7 -178.6(6) . .
O11 C33 C34 C39 12.0(10) . .
O12 C33 C34 C39 -169.7(6) . .
O11 C33 C34 C35 -168.3(7) . .
O12 C33 C34 C35 10.0(9) . .
C39 C34 C35 C36 0.6(10) . .
C33 C34 C35 C36 -179.2(6) . .
C34 C35 C36 O13 -178.6(7) . .
C34 C35 C36 C37 0.9(11) . .
C35 C36 C37 C38 -0.9(11) . .
O13 C36 C37 C38 178.7(7) . .
C36 C37 C38 C39 -0.7(11) . .
C36 C37 C38 C32 177.8(7) . .
O9 C32 C38 C37 -8.7(11) . .
O10 C32 C38 C37 171.0(7) . .
O9 C32 C38 C39 169.7(7) . .
O10 C32 C38 C39 -10.6(11) . .
C35 C34 C39 C38 -2.1(10) . .
C33 C34 C39 C38 177.6(6) . .
C37 C38 C39 C34 2.1(10) . .
C32 C38 C39 C34 -176.3(6) . .
O13 C40 C41 C46 -148.1(7) . .
O13 C40 C41 C42 34.6(11) . .
C46 C41 C42 C43 -1.8(13) . .
C40 C41 C42 C43 175.6(8) . .
C41 C42 C43 C44 0.4(14) . .
C42 C43 C44 C45 1.1(12) . .
C42 C43 C44 C47 -178.9(8) . .
C43 C44 C45 C46 -1.2(12) . .
C47 C44 C45 C46 178.8(7) . .
C42 C41 C46 C45 1.7(12) . .
C40 C41 C46 C45 -175.7(8) . .
C44 C45 C46 C41 -0.2(13) . .
C43 C44 C47 O14 -4.3(12) . .
C45 C44 C47 O14 175.7(8) . .
C43 C44 C47 O15 173.5(7) . .
C45 C44 C47 O15 -6.4(11) . .
C4 C5 N1 C1 1.4(13) . .
C4 C5 N1 Cd2 178.2(6) . 2_566
C2 C1 N1 C5 -1.3(13) . .
C2 C1 N1 Cd2 -178.3(7) . 2_566
N4 C10 N2 C6 2.0(8) . .
C11 C10 N2 C6 -178.0(7) . .
N3 C6 N2 C10 -0.8(9) . .
C3 C6 N2 C10 -179.5(7) . .
N2 C6 N3 N4 -0.7(8) . .
C3 C6 N3 N4 177.9(6) . .
N2 C10 N4 N3 -2.6(8) . .
C11 C10 N4 N3 177.4(7) . .
N2 C10 N4 C7 -171.6(7) . .
C11 C10 N4 C7 8.4(12) . .
C6 N3 N4 C10 1.9(7) . .
C6 N3 N4 C7 172.7(6) . .
N5 C7 N4 C10 100.6(8) . .
N5 C7 N4 N3 -67.6(7) . .
N7 C8 N5 N6 -0.5(8) . .
N7 C8 N5 C7 177.8(6) . .
N4 C7 N5 C8 113.9(7) . .
N4 C7 N5 N6 -68.0(7) . .
N7 C9 N6 N5 -0.4(8) . .
N7 C9 N6 Na1 -173.6(5) . 2_456
C8 N5 N6 C9 0.5(7) . .
C7 N5 N6 C9 -177.9(6) . .
C8 N5 N6 Na1 166.7(7) . 2_456
C7 N5 N6 Na1 -11.8(12) . 2_456
N5 C8 N7 C9 0.2(8) . .
N5 C8 N7 Cd1 -169.0(4) . .
N6 C9 N7 C8 0.2(8) . .
N6 C9 N7 Cd1 167.7(5) . .
O8 Cd1 N7 C8 -80.1(8) . .
O1 Cd1 N7 C8 139.1(5) . .
O2 Cd1 N7 C8 84.0(5) . .
O5 Cd1 N7 C8 -1.5(6) 1_665 .
O6 Cd1 N7 C8 -150.8(5) 1_565 .
C16 Cd1 N7 C8 112.2(5) . .
Na1 Cd1 N7 C8 178.8(5) . .
Cd2 Cd1 N7 C8 -83.0(6) . .
O8 Cd1 N7 C9 114.4(6) . .
O1 Cd1 N7 C9 -26.4(7) . .
O2 Cd1 N7 C9 -81.5(6) . .
O5 Cd1 N7 C9 -167.1(6) 1_665 .
O6 Cd1 N7 C9 43.7(6) 1_565 .
C16 Cd1 N7 C9 -53.3(7) . .
Na1 Cd1 N7 C9 13.2(7) . .
Cd2 Cd1 N7 C9 111.5(6) . .
C12 C13 N8 C14 3.9(12) . .
C12 C13 N8 Cd3 -160.9(6) . 1_456
C15 C14 N8 C13 -2.1(12) . .
C15 C14 N8 Cd3 162.2(6) . 1_456
O2 C16 O1 Cd1 -4.9(7) . .
C17 C16 O1 Cd1 175.9(6) . .
O2 C16 O1 Na1 92.7(8) . .
C17 C16 O1 Na1 -86.5(7) . .
Cd1 C16 O1 Na1 97.5(4) . .
O8 Cd1 O1 C16 94.7(4) . .
N7 Cd1 O1 C16 -101.2(4) . .
O2 Cd1 O1 C16 2.6(4) . .
O5 Cd1 O1 C16 8.3(6) 1_665 .
O6 Cd1 O1 C16 172.9(5) 1_565 .
Na1 Cd1 O1 C16 127.3(5) . .
Cd2 Cd1 O1 C16 129.9(4) . .
O8 Cd1 O1 Na1 -32.6(2) . .
N7 Cd1 O1 Na1 131.5(2) . .
O2 Cd1 O1 Na1 -124.7(3) . .
O5 Cd1 O1 Na1 -119.0(2) 1_665 .
O6 Cd1 O1 Na1 45.55(18) 1_565 .
C16 Cd1 O1 Na1 -127.3(5) . .
Cd2 Cd1 O1 Na1 2.6(2) . .
O14 Na1 O1 C16 -6.0(5) 1_445 .
O11 Na1 O1 C16 -79.9(6) 1_455 .
O6 Na1 O1 C16 -147.3(5) 1_565 .
N6 Na1 O1 C16 127.6(5) 2_456 .
Cd1 Na1 O1 C16 -98.5(5) . .
Cd3 Na1 O1 C16 -53.0(5) 1_455 .
O14 Na1 O1 Cd1 92.4(2) 1_445 .
O11 Na1 O1 Cd1 18.6(5) 1_455 .
O6 Na1 O1 Cd1 -48.85(16) 1_565 .
N6 Na1 O1 Cd1 -133.9(2) 2_456 .
Cd3 Na1 O1 Cd1 45.43(18) 1_455 .
O1 C16 O2 Cd1 4.6(7) . .
C17 C16 O2 Cd1 -176.1(6) . .
O8 Cd1 O2 C16 -98.8(4) . .
N7 Cd1 O2 C16 88.0(4) . .
O1 Cd1 O2 C16 -2.6(4) . .
O5 Cd1 O2 C16 -178.7(4) 1_665 .
O6 Cd1 O2 C16 -13.6(5) 1_565 .
Na1 Cd1 O2 C16 -37.5(4) . .
Cd2 Cd1 O2 C16 -110.2(4) . .
C25 C24 O3 C23 2.0(15) . .
C29 C24 O3 C23 -178.3(9) . .
C20 C23 O3 C24 178.3(8) . .
O5 C30 O4 Cd2 -88.8(7) . 1_445
C26 C30 O4 Cd2 90.0(6) . 1_445
O4 C30 O5 Cd1 5.7(7) . 1_445
C26 C30 O5 Cd1 -173.0(5) . 1_445
O7 C31 O6 Na1 -89.8(9) . 1_545
C28 C31 O6 Na1 92.7(8) . 1_545
O7 C31 O6 Cd1 21.3(9) . 1_545
C28 C31 O6 Cd1 -156.2(5) . 1_545
O6 C31 O7 Cd2 39.5(11) . 1_545
C28 C31 O7 Cd2 -142.9(5) . 1_545
N7 Cd1 O8 Cd3 -142.0(5) . 1_455
O1 Cd1 O8 Cd3 -1.1(7) . 1_455
O2 Cd1 O8 Cd3 53.3(7) . 1_455
O5 Cd1 O8 Cd3 136.3(7) 1_665 1_455
O6 Cd1 O8 Cd3 -69.7(6) 1_565 1_455
C16 Cd1 O8 Cd3 25.9(7) . 1_455
Na1 Cd1 O8 Cd3 -25.9(6) . 1_455
Cd2 Cd1 O8 Cd3 -138.0(7) . 1_455
N7 Cd1 O8 Cd2 -4.0(5) . .
O1 Cd1 O8 Cd2 136.96(18) . .
O2 Cd1 O8 Cd2 -168.71(16) . .
O5 Cd1 O8 Cd2 -85.68(17) 1_665 .
O6 Cd1 O8 Cd2 68.31(17) 1_565 .
C16 Cd1 O8 Cd2 163.90(19) . .
Na1 Cd1 O8 Cd2 112.12(19) . .
O7 Cd2 O8 Cd3 120.8(2) 1_565 1_455
O9 Cd2 O8 Cd3 -57.6(2) . 1_455
O4 Cd2 O8 Cd3 -157.33(19) 1_665 1_455
O12 Cd2 O8 Cd3 26.68(16) 1_455 1_455
Cd1 Cd2 O8 Cd3 163.7(3) . 1_455
O7 Cd2 O8 Cd1 -42.9(2) 1_565 .
O9 Cd2 O8 Cd1 138.6(2) . .
O4 Cd2 O8 Cd1 38.95(17) 1_665 .
O12 Cd2 O8 Cd1 -137.04(19) 1_455 .
Cd3 Cd2 O8 Cd1 -163.7(3) 1_455 .
O10 C32 O9 Cd2 37.4(13) . .
C38 C32 O9 Cd2 -142.9(5) . .
N1 Cd2 O9 C32 160.4(7) 2_566 .
O8 Cd2 O9 C32 -24.3(7) . .
O4 Cd2 O9 C32 54.3(7) 1_665 .
O12 Cd2 O9 C32 -104.9(7) 1_455 .
Cd1 Cd2 O9 C32 3.1(7) . .
Cd3 Cd2 O9 C32 -59.5(7) 1_455 .
O12 C33 O11 Na1 91.4(7) . 1_655
C34 C33 O11 Na1 -90.3(7) . 1_655
O12 C33 O11 Cd3 -3.9(7) . .
C34 C33 O11 Cd3 174.4(5) . .
O8 Cd3 O11 C33 78.1(4) 1_655 .
O15 Cd3 O11 C33 -171.1(4) 1_545 .
N8 Cd3 O11 C33 -63.3(5) 1_654 .
O12 Cd3 O11 C33 2.1(4) . .
O14 Cd3 O11 C33 162.1(5) 1_545 .
C47 Cd3 O11 C33 174.9(4) 1_545 .
Na1 Cd3 O11 C33 124.9(5) 1_655 .
Cd2 Cd3 O11 C33 37.5(4) 1_655 .
O8 Cd3 O11 Na1 -46.77(18) 1_655 1_655
O15 Cd3 O11 Na1 64.0(3) 1_545 1_655
N8 Cd3 O11 Na1 171.81(19) 1_654 1_655
O12 Cd3 O11 Na1 -122.8(2) . 1_655
O14 Cd3 O11 Na1 37.26(19) 1_545 1_655
C47 Cd3 O11 Na1 50.0(2) 1_545 1_655
Cd2 Cd3 O11 Na1 -87.38(14) 1_655 1_655
O11 C33 O12 Cd2 -86.7(8) . 1_655
C34 C33 O12 Cd2 95.0(6) . 1_655
O11 C33 O12 Cd3 3.7(7) . .
C34 C33 O12 Cd3 -174.6(5) . .
O8 Cd3 O12 C33 -100.4(4) 1_655 .
N8 Cd3 O12 C33 115.9(4) 1_654 .
O11 Cd3 O12 C33 -2.0(4) . .
O14 Cd3 O12 C33 -25.5(5) 1_545 .
C47 Cd3 O12 C33 -16.6(6) 1_545 .
Na1 Cd3 O12 C33 -38.0(4) 1_655 .
Cd2 Cd3 O12 C33 -124.5(4) 1_655 .
O8 Cd3 O12 Cd2 24.15(14) 1_655 1_655
N8 Cd3 O12 Cd2 -119.59(19) 1_654 1_655
O11 Cd3 O12 Cd2 122.5(2) . 1_655
O14 Cd3 O12 Cd2 99.1(2) 1_545 1_655
C47 Cd3 O12 Cd2 107.9(4) 1_545 1_655
Na1 Cd3 O12 Cd2 86.49(12) 1_655 1_655
C35 C36 O13 C40 -5.1(11) . .
C37 C36 O13 C40 175.3(7) . .
C41 C40 O13 C36 -174.6(7) . .
O15 C47 O14 Na1 -45(3) . 1_665
C44 C47 O14 Na1 133(3) . 1_665
Cd3 C47 O14 Na1 -46(3) 1_565 1_665
O15 C47 O14 Cd3 0.9(8) . 1_565
C44 C47 O14 Cd3 178.6(7) . 1_565
O14 C47 O15 Cd3 -1.0(9) . 1_565
C44 C47 O15 Cd3 -178.8(6) . 1_565
